data_7718138
loop_
_publ_author_name
'Jimbo, Atsuhiro'
'Li, Chifeng'
'Yonesato, Kentaro'
'Yamaguchi, Kazuya'
'Suzuki, Kosuke'

_publ_section_title
;
 Ligand-directed top-down synthesis of trivacant lacunary
 polyoxomolybdates from plenary Keggin-type
 [&#x3b1;-XMo<sub>12</sub>O<sub>40</sub>]<sup>3-</sup> (X = P, As, V) in
 organic media.
;
_journal_issue 20
_journal_name_full 'Dalton transactions (Cambridge, England : 2003)'
_journal_page_first 8234
_journal_page_last 8240
_journal_paper_doi 10.1039/d5dt00252d
_journal_volume 54
_journal_year 2025
_chemical_formula_sum 'C66 H120 Mo9 N9 O31 P'
_chemical_formula_weight 2430.13
_space_group_crystal_system cubic
_space_group_IT_number 205
_space_group_name_Hall '-P 2ac 2ab 3'
_space_group_name_H-M_alt 'P a -3'
_atom_sites_solution_hydrogens geom
_audit_creation_method SHELXL-2018/3
_audit_update_record
;
2024-12-05 deposited with the CCDC.	2025-02-25 downloaded from the CCDC.
;
_cell_angle_alpha 90
_cell_angle_beta 90
_cell_angle_gamma 90
_cell_formula_units_Z 8
_cell_length_a 27.5846(2)
_cell_length_b 27.5846(2)
_cell_length_c 27.5846(2)
_cell_measurement_reflns_used 25833
_cell_measurement_temperature 93(2)
_cell_measurement_theta_max 33.1500
_cell_measurement_theta_min 1.6950
_cell_volume 20989.4(3)
_computing_cell_refinement 'CrysAlisPro 1.171.43.90 (Rigaku OD, 2023)'
_computing_data_collection 'CrysAlisPro system (CCD 43.121a 64-bit (release 24-04-2024))'
_computing_data_reduction 'CrysAlisPro 1.171.43.90 (Rigaku OD, 2023)'
_computing_structure_refinement 'SHELXL-2018/3 (Sheldrick, 2018)'
_computing_structure_solution 'SHELXT-2018/2 (Sheldrick, 2018)'
_diffrn_ambient_temperature 93(2)
_diffrn_detector_area_resol_mean 10.0000
_diffrn_measured_fraction_theta_full 0.999
_diffrn_measured_fraction_theta_max 1.000
_diffrn_measurement_device_type 'XtaLAB Synergy R, HyPix'
_diffrn_measurement_method '\w scans'
_diffrn_radiation_type MoK\a
_diffrn_radiation_wavelength 0.71073
_diffrn_reflns_av_R_equivalents 0.0596
_diffrn_reflns_av_unetI/netI 0.0408
_diffrn_reflns_Laue_measured_fraction_full 0.999
_diffrn_reflns_Laue_measured_fraction_max 1.000
_diffrn_reflns_limit_h_max 39
_diffrn_reflns_limit_h_min -24
_diffrn_reflns_limit_k_max 38
_diffrn_reflns_limit_k_min -42
_diffrn_reflns_limit_l_max 42
_diffrn_reflns_limit_l_min -18
_diffrn_reflns_number 82455
_diffrn_reflns_point_group_measured_fraction_full 0.999
_diffrn_reflns_point_group_measured_fraction_max 1.000
_diffrn_reflns_theta_full 25.242
_diffrn_reflns_theta_max 33.132
_diffrn_reflns_theta_min 2.215
_diffrn_source 'micro-focus sealed X-ray tube'
_exptl_absorpt_coefficient_mu 1.122
_exptl_absorpt_correction_T_max 1.00000
_exptl_absorpt_correction_T_min 0.66085
_exptl_absorpt_correction_type multi-scan
_exptl_absorpt_process_details
;
CrysAlisPro 1.171.43.90 (Rigaku Oxford Diffraction, 2023)
Empirical absorption correction using spherical harmonics,
implemented in SCALE3 ABSPACK scaling algorithm.
;
_exptl_crystal_colour Colorless
_exptl_crystal_density_diffrn 1.538
_exptl_crystal_density_method 'Not measured'
_exptl_crystal_description Plate
_exptl_crystal_F_000 9760
_exptl_crystal_size_max 0.100
_exptl_crystal_size_mid 0.050
_exptl_crystal_size_min 0.020
_refine_diff_density_max 1.373
_refine_diff_density_min -1.185
_refine_diff_density_rms 0.126
_refine_ls_extinction_method none
_refine_ls_goodness_of_fit_ref 1.041
_refine_ls_hydrogen_treatment constr
_refine_ls_matrix_type full
_refine_ls_number_parameters 349
_refine_ls_number_reflns 13337
_refine_ls_number_restraints 104
_refine_ls_restrained_S_all 1.079
_refine_ls_R_factor_all 0.0748
_refine_ls_R_factor_gt 0.0491
_refine_ls_shift/su_max 0.002
_refine_ls_shift/su_mean 0.000
_refine_ls_structure_factor_coef Fsqd
_refine_ls_weighting_details 'w=1/[\s^2^(Fo^2^)+(0.0818P)^2^+20.0653P] where P=(Fo^2^+2Fc^2^)/3'
_refine_ls_weighting_scheme calc
_refine_ls_wR_factor_gt 0.1355
_refine_ls_wR_factor_ref 0.1511
_reflns_Friedel_coverage 0.000
_reflns_number_gt 9353
_reflns_number_total 13337
_reflns_threshold_expression 'I > 2\s(I)'
_cod_data_source_file d5dt00252d2.cif
_cod_data_source_block shelx_CCDC1
_cod_depositor_comments 'Adding full bibliography for 7718136--7718141.cif.'
_cod_original_cell_volume 20989.4(5)
_cod_database_code 7718138
_shelx_shelxl_version_number 2018/3
_shelx_space_group_comment
;
The symmetry employed for this shelxl refinement is uniquely defined
by the following loop, which should always be used as a source of
symmetry information in preference to the above space-group names.
They are only intended as comments.
;
_shelx_estimated_absorpt_t_min 0.896
_shelx_estimated_absorpt_t_max 0.978
_oxdiff_exptl_absorpt_empirical_full_min 0.787
_oxdiff_exptl_absorpt_empirical_full_max 1.391
_oxdiff_exptl_absorpt_empirical_details
;
Empirical correction (ABSPACK) includes:
- Absorption correction using spherical harmonics
- Frame scaling
- Detector area scaling
- B-factor correction
;

loop_
_space_group_symop_operation_xyz
'x, y, z'
'-x+1/2, -y, z+1/2'
'-x, y+1/2, -z+1/2'
'x+1/2, -y+1/2, -z'
'z, x, y'
'z+1/2, -x+1/2, -y'
'-z+1/2, -x, y+1/2'
'-z, x+1/2, -y+1/2'
'y, z, x'
'-y, z+1/2, -x+1/2'
'y+1/2, -z+1/2, -x'
'-y+1/2, -z, x+1/2'
'-x, -y, -z'
'x-1/2, y, -z-1/2'
'x, -y-1/2, z-1/2'
'-x-1/2, y-1/2, z'
'-z, -x, -y'
'-z-1/2, x-1/2, y'
'z-1/2, x, -y-1/2'
'z, -x-1/2, y-1/2'
'-y, -z, -x'
'y, -z-1/2, x-1/2'
'-y-1/2, z-1/2, x'
'y-1/2, z, -x-1/2'

loop_
_atom_site_label
_atom_site_type_symbol
_atom_site_fract_x
_atom_site_fract_y
_atom_site_fract_z
_atom_site_U_iso_or_equiv
_atom_site_adp_type
_atom_site_occupancy
_atom_site_site_symmetry_order
_atom_site_calc_flag
_atom_site_refinement_flags_posn
_atom_site_refinement_flags_adp
_atom_site_refinement_flags_occupancy
_atom_site_disorder_assembly
_atom_site_disorder_group
Mo1 Mo 0.27553(2) 0.61840(2) 0.29480(2) 0.03004(8) Uani 1 1 d . . . . .
Mo2 Mo 0.37871(2) 0.68310(2) 0.29819(2) 0.03165(8) Uani 1 1 d . . . . .
Mo3 Mo 0.18654(2) 0.71593(2) 0.28607(2) 0.02500(7) Uani 1 1 d . . . . .
P1 P 0.28976(3) 0.71024(3) 0.21024(3) 0.0231(2) Uani 1 3 d S T P . .
O1 O 0.31513(8) 0.67269(8) 0.24233(8) 0.0278(4) Uani 1 1 d . . . . .
O2 O 0.25725(7) 0.74275(7) 0.24275(7) 0.0221(6) Uani 1 3 d S T P . .
O3 O 0.41109(10) 0.64228(10) 0.26502(11) 0.0457(6) Uani 1 1 d . . . . .
O4 O 0.33278(9) 0.63828(8) 0.32672(9) 0.0328(5) Uani 1 1 d . . . . .
O5 O 0.24209(9) 0.60340(8) 0.23839(9) 0.0322(5) Uani 1 1 d . . . . .
O6 O 0.23540(8) 0.66542(8) 0.31351(8) 0.0280(4) Uani 1 1 d . . . . .
O7 O 0.17975(8) 0.67445(8) 0.23744(8) 0.0273(4) Uani 1 1 d . . . . .
O8 O 0.16793(8) 0.77236(8) 0.25689(8) 0.0278(4) Uani 1 1 d . . . . .
O9 O 0.41388(9) 0.69276(10) 0.34796(10) 0.0394(6) Uani 1 1 d . . . . .
O10 O 0.26094(10) 0.57123(9) 0.33150(10) 0.0417(6) Uani 1 1 d . . . . .
O11 O 0.13967(9) 0.70342(10) 0.32339(9) 0.0360(5) Uani 1 1 d . . . . .
N1A N 0.33193(14) 0.56819(14) 0.25670(16) 0.0539(9) Uani 1 1 d . U . . .
N2A N 0.4764(4) 0.4659(5) 0.1760(4) 0.216(4) Uani 1 1 d . U . . .
C1A C 0.3636(2) 0.5432(2) 0.2827(3) 0.0784(16) Uani 1 1 d . U . . .
H1A H 0.361196 0.545269 0.316945 0.094 Uiso 1 1 calc R U . . .
C2A C 0.3995(3) 0.5148(3) 0.2640(3) 0.105(2) Uani 1 1 d . U . . .
H2A H 0.419660 0.495654 0.284356 0.126 Uiso 1 1 calc R U . . .
C3A C 0.4051(4) 0.5151(4) 0.2161(4) 0.136(3) Uani 1 1 d . U . . .
C4A C 0.3747(3) 0.5441(4) 0.1864(3) 0.132(3) Uani 1 1 d . U . . .
H4A H 0.379572 0.546094 0.152335 0.158 Uiso 1 1 calc R U . . .
C5A C 0.3378(3) 0.5693(3) 0.2088(3) 0.097(2) Uani 1 1 d . U . . .
H5A H 0.315980 0.587863 0.189680 0.117 Uiso 1 1 calc R U . . .
C6A C 0.4415(5) 0.4843(5) 0.1952(5) 0.180(3) Uani 1 1 d . U . . .
N1 N 0.53150(11) 0.76464(14) 0.32756(13) 0.0443(8) Uani 1 1 d . . . . .
C111 C 0.56444(14) 0.79825(19) 0.29915(18) 0.0527(11) Uani 1 1 d . . . . .
H11A H 0.565215 0.830065 0.315740 0.063 Uiso 1 1 calc R U . . .
H11B H 0.597727 0.784861 0.299962 0.063 Uiso 1 1 calc R U . . .
C112 C 0.55029(15) 0.8064(2) 0.24670(18) 0.0580(13) Uani 1 1 d . . . . .
H11C H 0.559156 0.777400 0.227473 0.070 Uiso 1 1 calc R U . . .
H11D H 0.514699 0.810530 0.244603 0.070 Uiso 1 1 calc R U . . .
C113 C 0.57486(17) 0.8504(2) 0.2253(2) 0.0724(16) Uani 1 1 d . U . . .
H11E H 0.563874 0.879749 0.242824 0.087 Uiso 1 1 calc R U . . .
H11F H 0.610338 0.847519 0.229841 0.087 Uiso 1 1 calc R U . . .
C114 C 0.5642(3) 0.8563(3) 0.1725(3) 0.097(2) Uani 1 1 d . U . . .
H11G H 0.580805 0.885223 0.160187 0.145 Uiso 1 1 calc R U . . .
H11H H 0.575620 0.827689 0.154823 0.145 Uiso 1 1 calc R U . . .
H11I H 0.529159 0.859917 0.167805 0.145 Uiso 1 1 calc R U . . .
C121 C 0.55630(15) 0.75401(18) 0.37555(16) 0.0508(11) Uani 1 1 d . . . . .
H12A H 0.587876 0.738309 0.368882 0.061 Uiso 1 1 calc R U . . .
H12B H 0.562966 0.785131 0.392131 0.061 Uiso 1 1 calc R U . . .
C122 C 0.52757(17) 0.72180(19) 0.40963(17) 0.0548(11) Uani 1 1 d . . . . .
H12C H 0.497413 0.738747 0.419195 0.066 Uiso 1 1 calc R U . . .
H12D H 0.518297 0.691732 0.392368 0.066 Uiso 1 1 calc R U . . .
C123 C 0.55547(19) 0.7088(2) 0.4541(2) 0.0684(15) Uani 1 1 d . . . . .
H12E H 0.564278 0.738929 0.471533 0.082 Uiso 1 1 calc R U . . .
H12F H 0.585912 0.692470 0.444396 0.082 Uiso 1 1 calc R U . . .
C124 C 0.5279(2) 0.6764(3) 0.4877(2) 0.089(2) Uani 1 1 d . . . . .
H12G H 0.547832 0.669042 0.516110 0.134 Uiso 1 1 calc R U . . .
H12H H 0.498028 0.692643 0.497989 0.134 Uiso 1 1 calc R U . . .
H12I H 0.519672 0.646163 0.470841 0.134 Uiso 1 1 calc R U . . .
C131 C 0.48208(13) 0.78805(16) 0.33558(17) 0.0448(9) Uani 1 1 d . . . . .
H13A H 0.467771 0.794963 0.303402 0.054 Uiso 1 1 calc R U . . .
H13B H 0.460911 0.763936 0.351659 0.054 Uiso 1 1 calc R U . . .
C132 C 0.48047(18) 0.83440(18) 0.3652(2) 0.0615(12) Uani 1 1 d . . . . .
H13C H 0.500734 0.859551 0.349508 0.074 Uiso 1 1 calc R U . . .
H13D H 0.493463 0.828327 0.398052 0.074 Uiso 1 1 calc R U . . .
C133 C 0.4278(2) 0.8520(2) 0.3686(2) 0.0646(13) Uani 1 1 d . . . . .
H13E H 0.415495 0.858581 0.335524 0.077 Uiso 1 1 calc R U . . .
H13F H 0.407665 0.825931 0.382822 0.077 Uiso 1 1 calc R U . . .
C134 C 0.4226(3) 0.8979(3) 0.3994(3) 0.105(3) Uani 1 1 d . . . . .
H13G H 0.388410 0.907571 0.400425 0.158 Uiso 1 1 calc R U . . .
H13H H 0.434050 0.891358 0.432362 0.158 Uiso 1 1 calc R U . . .
H13I H 0.441881 0.924015 0.385054 0.158 Uiso 1 1 calc R U . . .
C141 C 0.52155(14) 0.71864(17) 0.29976(17) 0.0495(10) Uani 1 1 d D U . . .
H14A H 0.504846 0.727171 0.269161 0.059 Uiso 1 1 calc R U . . .
H14B H 0.499139 0.698276 0.319013 0.059 Uiso 1 1 calc R U . . .
C142 C 0.56683(17) 0.6885(2) 0.2875(2) 0.0675(13) Uani 1 1 d D U . . .
H14C H 0.589293 0.708312 0.267707 0.081 Uiso 1 1 calc R U . . .
H14D H 0.583741 0.679541 0.317823 0.081 Uiso 1 1 calc R U . . .
C143 C 0.5538(3) 0.6428(2) 0.2598(3) 0.0977(19) Uani 1 1 d D U . . .
H14E H 0.584061 0.624358 0.253965 0.117 Uiso 1 1 calc R U . . .
H14F H 0.532942 0.622613 0.280875 0.117 Uiso 1 1 calc R U . . .
C144 C 0.5286(3) 0.6491(4) 0.2123(3) 0.150(3) Uani 1 1 d D U . . .
H14G H 0.522205 0.617169 0.198060 0.224 Uiso 1 1 calc R U . . .
H14H H 0.497924 0.666175 0.217413 0.224 Uiso 1 1 calc R U . . .
H14I H 0.549237 0.667927 0.190402 0.224 Uiso 1 1 calc R U . . .

loop_
_atom_site_aniso_label
_atom_site_aniso_U_11
_atom_site_aniso_U_22
_atom_site_aniso_U_33
_atom_site_aniso_U_23
_atom_site_aniso_U_13
_atom_site_aniso_U_12
Mo1 0.03462(15) 0.02191(12) 0.03360(14) 0.00318(10) -0.00787(11) -0.00227(10)
Mo2 0.02632(13) 0.02802(14) 0.04061(16) 0.00615(11) -0.00722(11) 0.00192(10)
Mo3 0.02395(12) 0.02838(13) 0.02268(12) 0.00094(9) 0.00171(9) -0.00284(9)
P1 0.0231(2) 0.0231(2) 0.0231(2) -0.0008(3) 0.0008(3) 0.0008(3)
O1 0.0286(11) 0.0248(10) 0.0301(11) -0.0005(8) -0.0006(8) 0.0026(8)
O2 0.0221(6) 0.0221(6) 0.0221(6) 0.0007(7) -0.0007(7) -0.0007(7)
O3 0.0369(14) 0.0393(14) 0.0608(18) -0.0017(13) -0.0031(12) 0.0120(11)
O4 0.0334(12) 0.0269(11) 0.0380(12) 0.0066(9) -0.0108(10) -0.0008(9)
O5 0.0381(12) 0.0228(10) 0.0358(12) 0.0013(9) -0.0064(10) -0.0018(9)
O6 0.0301(11) 0.0270(10) 0.0268(10) 0.0018(8) -0.0026(8) -0.0043(8)
O7 0.0283(10) 0.0270(10) 0.0266(10) 0.0025(8) -0.0039(8) -0.0036(8)
O8 0.0233(10) 0.0302(11) 0.0300(11) 0.0007(8) 0.0019(8) 0.0024(8)
O9 0.0304(12) 0.0390(13) 0.0488(15) 0.0128(11) -0.0125(11) -0.0030(10)
O10 0.0505(15) 0.0286(12) 0.0461(15) 0.0089(10) -0.0160(12) -0.0085(11)
O11 0.0337(12) 0.0438(14) 0.0305(12) 0.0024(10) 0.0059(9) -0.0050(10)
N1A 0.054(2) 0.0432(18) 0.065(2) -0.0126(17) -0.0145(18) 0.0159(16)
N2A 0.180(7) 0.259(8) 0.208(8) -0.064(7) -0.006(6) 0.137(6)
C1A 0.078(3) 0.053(3) 0.104(4) -0.007(3) -0.027(3) 0.032(3)
C2A 0.103(4) 0.096(4) 0.118(5) -0.030(4) -0.032(4) 0.065(3)
C3A 0.126(5) 0.144(5) 0.137(5) -0.046(4) -0.011(4) 0.090(4)
C4A 0.129(5) 0.151(6) 0.115(5) -0.042(4) -0.008(4) 0.086(4)
C5A 0.095(4) 0.115(4) 0.083(4) -0.030(3) -0.011(3) 0.064(4)
C6A 0.171(5) 0.191(5) 0.179(5) -0.025(3) -0.003(3) 0.063(3)
N1 0.0246(14) 0.057(2) 0.0512(19) 0.0109(16) -0.0021(13) -0.0030(13)
C111 0.0258(17) 0.067(3) 0.065(3) 0.027(2) -0.0050(17) -0.0073(17)
C112 0.0247(17) 0.084(3) 0.065(3) 0.023(3) 0.0029(17) -0.0017(19)
C113 0.032(2) 0.098(4) 0.087(4) 0.051(3) -0.001(2) 0.006(2)
C114 0.071(4) 0.108(5) 0.110(5) 0.034(4) 0.019(4) 0.009(4)
C121 0.0315(18) 0.066(3) 0.054(2) 0.020(2) -0.0112(17) -0.0074(18)
C122 0.045(2) 0.070(3) 0.050(2) 0.010(2) -0.0023(19) -0.010(2)
C123 0.052(3) 0.097(4) 0.056(3) 0.029(3) -0.004(2) -0.003(3)
C124 0.077(4) 0.120(6) 0.070(4) 0.034(4) 0.019(3) 0.015(4)
C131 0.0244(16) 0.054(2) 0.056(2) 0.0080(19) -0.0011(15) -0.0019(15)
C132 0.049(3) 0.054(3) 0.082(4) 0.005(2) -0.009(2) -0.006(2)
C133 0.071(3) 0.062(3) 0.061(3) 0.004(2) 0.000(3) 0.011(3)
C134 0.126(7) 0.079(5) 0.112(6) -0.007(4) 0.005(5) 0.036(4)
C141 0.0271(17) 0.068(3) 0.054(2) 0.005(2) 0.0054(16) 0.0010(17)
C142 0.037(2) 0.088(3) 0.077(3) 0.005(3) 0.013(2) 0.014(2)
C143 0.082(3) 0.114(3) 0.097(3) -0.017(3) -0.001(3) 0.030(3)
C144 0.111(6) 0.197(8) 0.141(6) -0.033(6) -0.002(5) 0.032(6)

loop_
_atom_type_symbol
_atom_type_description
_atom_type_scat_dispersion_real
_atom_type_scat_dispersion_imag
_atom_type_scat_source
C C 0.0033 0.0016 'International Tables Vol C Tables 4.2.6.8 and 6.1.1.4'
H H 0.0000 0.0000 'International Tables Vol C Tables 4.2.6.8 and 6.1.1.4'
N N 0.0061 0.0033 'International Tables Vol C Tables 4.2.6.8 and 6.1.1.4'
O O 0.0106 0.0060 'International Tables Vol C Tables 4.2.6.8 and 6.1.1.4'
P P 0.1023 0.0942 'International Tables Vol C Tables 4.2.6.8 and 6.1.1.4'
Mo Mo -1.6832 0.6857 'International Tables Vol C Tables 4.2.6.8 and 6.1.1.4'

loop_
_geom_angle_atom_site_label_1
_geom_angle_atom_site_label_2
_geom_angle_atom_site_label_3
_geom_angle
_geom_angle_site_symmetry_1
_geom_angle_site_symmetry_3
_geom_angle_publ_flag
O10 Mo1 O6 103.77(13) . . ?
O10 Mo1 O5 102.21(11) . . ?
O6 Mo1 O5 95.54(10) . . ?
O10 Mo1 O4 98.20(11) . . ?
O6 Mo1 O4 99.95(10) . . ?
O5 Mo1 O4 150.58(11) . . ?
O10 Mo1 N1A 88.38(15) . . ?
O6 Mo1 N1A 167.69(13) . . ?
O5 Mo1 N1A 79.71(12) . . ?
O4 Mo1 N1A 79.92(12) . . ?
O10 Mo1 O1 164.91(12) . . ?
O6 Mo1 O1 90.19(9) . . ?
O5 Mo1 O1 81.78(9) . . ?
O4 Mo1 O1 73.36(9) . . ?
N1A Mo1 O1 77.94(12) . . ?
O9 Mo2 O3 103.76(14) . . ?
O9 Mo2 O4 98.32(11) . . ?
O3 Mo2 O4 98.00(13) . . ?
O9 Mo2 O5 101.12(11) . 10_655 ?
O3 Mo2 O5 94.49(13) . 10_655 ?
O4 Mo2 O5 153.63(9) . 10_655 ?
O9 Mo2 O7 92.89(11) . 10_655 ?
O3 Mo2 O7 162.84(11) . 10_655 ?
O4 Mo2 O7 83.43(9) . 10_655 ?
O5 Mo2 O7 77.99(9) 10_655 10_655 ?
O9 Mo2 O1 166.53(11) . . ?
O3 Mo2 O1 87.61(11) . . ?
O4 Mo2 O1 72.58(9) . . ?
O5 Mo2 O1 84.90(9) 10_655 . ?
O7 Mo2 O1 76.45(8) 10_655 . ?
O11 Mo3 O7 104.38(11) . . ?
O11 Mo3 O8 103.16(11) . . ?
O7 Mo3 O8 100.77(10) . . ?
O11 Mo3 O8 99.17(11) . 10_655 ?
O7 Mo3 O8 152.33(9) . 10_655 ?
O8 Mo3 O8 87.62(13) . 10_655 ?
O11 Mo3 O6 97.89(11) . . ?
O7 Mo3 O6 84.93(9) . . ?
O8 Mo3 O6 155.95(9) . . ?
O8 Mo3 O6 77.58(9) 10_655 . ?
O11 Mo3 O2 170.86(10) . . ?
O7 Mo3 O2 84.73(9) . . ?
O8 Mo3 O2 75.33(8) . . ?
O8 Mo3 O2 71.84(8) 10_655 . ?
O6 Mo3 O2 82.03(7) . . ?
O1 P1 O1 110.24(9) . 7_564 ?
O1 P1 O1 110.24(9) . 10_655 ?
O1 P1 O1 110.24(9) 7_564 10_655 ?
O1 P1 O2 108.69(10) . . ?
O1 P1 O2 108.69(10) 7_564 . ?
O1 P1 O2 108.69(10) 10_655 . ?
P1 O1 Mo1 125.03(13) . . ?
P1 O1 Mo2 129.55(13) . . ?
Mo1 O1 Mo2 91.20(8) . . ?
P1 O2 Mo3 125.30(7) . . ?
P1 O2 Mo3 125.30(7) . 10_655 ?
Mo3 O2 Mo3 89.95(9) . 10_655 ?
P1 O2 Mo3 125.30(7) . 7_564 ?
Mo3 O2 Mo3 89.95(9) . 7_564 ?
Mo3 O2 Mo3 89.95(9) 10_655 7_564 ?
Mo1 O4 Mo2 122.85(12) . . ?
Mo1 O5 Mo2 151.94(13) . 7_564 ?
Mo1 O6 Mo3 141.66(12) . . ?
Mo3 O7 Mo2 157.41(13) . 7_564 ?
Mo3 O8 Mo3 122.84(11) . 7_564 ?
C1A N1A C5A 118.0(5) . . ?
C1A N1A Mo1 120.4(4) . . ?
C5A N1A Mo1 120.9(3) . . ?
N1A C1A C2A 125.1(7) . . ?
N1A C1A H1A 117.4 . . ?
C2A C1A H1A 117.4 . . ?
C3A C2A C1A 117.0(7) . . ?
C3A C2A H2A 121.5 . . ?
C1A C2A H2A 121.5 . . ?
C2A C3A C4A 120.6(7) . . ?
C2A C3A C6A 118.4(9) . . ?
C4A C3A C6A 120.9(10) . . ?
C5A C4A C3A 117.4(8) . . ?
C5A C4A H4A 121.3 . . ?
C3A C4A H4A 121.3 . . ?
N1A C5A C4A 121.6(7) . . ?
N1A C5A H5A 119.2 . . ?
C4A C5A H5A 119.2 . . ?
N2A C6A C3A 168.5(17) . . ?
C141 N1 C111 111.1(4) . . ?
C141 N1 C121 111.3(3) . . ?
C111 N1 C121 107.4(3) . . ?
C141 N1 C131 105.5(3) . . ?
C111 N1 C131 110.6(3) . . ?
C121 N1 C131 111.0(3) . . ?
C112 C111 N1 115.4(4) . . ?
C112 C111 H11A 108.4 . . ?
N1 C111 H11A 108.4 . . ?
C112 C111 H11B 108.4 . . ?
N1 C111 H11B 108.4 . . ?
H11A C111 H11B 107.5 . . ?
C113 C112 C111 112.1(4) . . ?
C113 C112 H11C 109.2 . . ?
C111 C112 H11C 109.2 . . ?
C113 C112 H11D 109.2 . . ?
C111 C112 H11D 109.2 . . ?
H11C C112 H11D 107.9 . . ?
C114 C113 C112 112.3(6) . . ?
C114 C113 H11E 109.1 . . ?
C112 C113 H11E 109.1 . . ?
C114 C113 H11F 109.1 . . ?
C112 C113 H11F 109.1 . . ?
H11E C113 H11F 107.9 . . ?
C113 C114 H11G 109.5 . . ?
C113 C114 H11H 109.5 . . ?
H11G C114 H11H 109.5 . . ?
C113 C114 H11I 109.5 . . ?
H11G C114 H11I 109.5 . . ?
H11H C114 H11I 109.5 . . ?
C122 C121 N1 114.7(3) . . ?
C122 C121 H12A 108.6 . . ?
N1 C121 H12A 108.6 . . ?
C122 C121 H12B 108.6 . . ?
N1 C121 H12B 108.6 . . ?
H12A C121 H12B 107.6 . . ?
C123 C122 C121 112.4(4) . . ?
C123 C122 H12C 109.1 . . ?
C121 C122 H12C 109.1 . . ?
C123 C122 H12D 109.1 . . ?
C121 C122 H12D 109.1 . . ?
H12C C122 H12D 107.9 . . ?
C122 C123 C124 112.9(5) . . ?
C122 C123 H12E 109.0 . . ?
C124 C123 H12E 109.0 . . ?
C122 C123 H12F 109.0 . . ?
C124 C123 H12F 109.0 . . ?
H12E C123 H12F 107.8 . . ?
C123 C124 H12G 109.5 . . ?
C123 C124 H12H 109.5 . . ?
H12G C124 H12H 109.5 . . ?
C123 C124 H12I 109.5 . . ?
H12G C124 H12I 109.5 . . ?
H12H C124 H12I 109.5 . . ?
C132 C131 N1 117.5(3) . . ?
C132 C131 H13A 107.9 . . ?
N1 C131 H13A 107.9 . . ?
C132 C131 H13B 107.9 . . ?
N1 C131 H13B 107.9 . . ?
H13A C131 H13B 107.2 . . ?
C131 C132 C133 109.1(4) . . ?
C131 C132 H13C 109.9 . . ?
C133 C132 H13C 109.9 . . ?
C131 C132 H13D 109.9 . . ?
C133 C132 H13D 109.9 . . ?
H13C C132 H13D 108.3 . . ?
C134 C133 C132 112.7(5) . . ?
C134 C133 H13E 109.1 . . ?
C132 C133 H13E 109.1 . . ?
C134 C133 H13F 109.1 . . ?
C132 C133 H13F 109.1 . . ?
H13E C133 H13F 107.8 . . ?
C133 C134 H13G 109.5 . . ?
C133 C134 H13H 109.5 . . ?
H13G C134 H13H 109.5 . . ?
C133 C134 H13I 109.5 . . ?
H13G C134 H13I 109.5 . . ?
H13H C134 H13I 109.5 . . ?
N1 C141 C142 114.8(4) . . ?
N1 C141 H14A 108.6 . . ?
C142 C141 H14A 108.6 . . ?
N1 C141 H14B 108.6 . . ?
C142 C141 H14B 108.6 . . ?
H14A C141 H14B 107.5 . . ?
C143 C142 C141 111.6(4) . . ?
C143 C142 H14C 109.3 . . ?
C141 C142 H14C 109.3 . . ?
C143 C142 H14D 109.3 . . ?
C141 C142 H14D 109.3 . . ?
H14C C142 H14D 108.0 . . ?
C144 C143 C142 117.1(6) . . ?
C144 C143 H14E 108.0 . . ?
C142 C143 H14E 108.0 . . ?
C144 C143 H14F 108.0 . . ?
C142 C143 H14F 108.0 . . ?
H14E C143 H14F 107.3 . . ?
C143 C144 H14G 109.5 . . ?
C143 C144 H14H 109.5 . . ?
H14G C144 H14H 109.5 . . ?
C143 C144 H14I 109.5 . . ?
H14G C144 H14I 109.5 . . ?
H14H C144 H14I 109.5 . . ?

loop_
_geom_bond_atom_site_label_1
_geom_bond_atom_site_label_2
_geom_bond_distance
_geom_bond_site_symmetry_2
_geom_bond_publ_flag
Mo1 O10 1.697(3) . ?
Mo1 O6 1.782(2) . ?
Mo1 O5 1.855(2) . ?
Mo1 O4 1.890(2) . ?
Mo1 N1A 2.333(4) . ?
Mo1 O1 2.352(2) . ?
Mo2 O9 1.702(3) . ?
Mo2 O3 1.704(3) . ?
Mo2 O4 1.937(2) . ?
Mo2 O5 1.950(2) 10_655 ?
Mo2 O7 2.183(2) 10_655 ?
Mo2 O1 2.352(2) . ?
Mo3 O11 1.688(2) . ?
Mo3 O7 1.773(2) . ?
Mo3 O8 1.826(2) . ?
Mo3 O8 2.042(2) 10_655 ?
Mo3 O6 2.081(2) . ?
Mo3 O2 2.404(2) . ?
P1 O1 1.532(2) . ?
P1 O1 1.532(2) 7_564 ?
P1 O1 1.532(2) 10_655 ?
P1 O2 1.553(4) . ?
N1A C1A 1.324(6) . ?
N1A C5A 1.330(8) . ?
N2A C6A 1.208(14) . ?
C1A C2A 1.363(8) . ?
C1A H1A 0.9500 . ?
C2A C3A 1.330(11) . ?
C2A H2A 0.9500 . ?
C3A C4A 1.420(12) . ?
C3A C6A 1.438(14) . ?
C4A C5A 1.380(9) . ?
C4A H4A 0.9500 . ?
C5A H5A 0.9500 . ?
N1 C141 1.508(6) . ?
N1 C111 1.516(5) . ?
N1 C121 1.519(5) . ?
N1 C131 1.524(5) . ?
C111 C112 1.515(6) . ?
C111 H11A 0.9900 . ?
C111 H11B 0.9900 . ?
C112 C113 1.512(7) . ?
C112 H11C 0.9900 . ?
C112 H11D 0.9900 . ?
C113 C114 1.494(9) . ?
C113 H11E 0.9900 . ?
C113 H11F 0.9900 . ?
C114 H11G 0.9800 . ?
C114 H11H 0.9800 . ?
C114 H11I 0.9800 . ?
C121 C122 1.517(6) . ?
C121 H12A 0.9900 . ?
C121 H12B 0.9900 . ?
C122 C123 1.491(6) . ?
C122 H12C 0.9900 . ?
C122 H12D 0.9900 . ?
C123 C124 1.497(7) . ?
C123 H12E 0.9900 . ?
C123 H12F 0.9900 . ?
C124 H12G 0.9800 . ?
C124 H12H 0.9800 . ?
C124 H12I 0.9800 . ?
C131 C132 1.517(7) . ?
C131 H13A 0.9900 . ?
C131 H13B 0.9900 . ?
C132 C133 1.534(7) . ?
C132 H13C 0.9900 . ?
C132 H13D 0.9900 . ?
C133 C134 1.531(9) . ?
C133 H13E 0.9900 . ?
C133 H13F 0.9900 . ?
C134 H13G 0.9800 . ?
C134 H13H 0.9800 . ?
C134 H13I 0.9800 . ?
C141 C142 1.539(5) . ?
C141 H14A 0.9900 . ?
C141 H14B 0.9900 . ?
C142 C143 1.516(7) . ?
C142 H14C 0.9900 . ?
C142 H14D 0.9900 . ?
C143 C144 1.492(7) . ?
C143 H14E 0.9900 . ?
C143 H14F 0.9900 . ?
C144 H14G 0.9800 . ?
C144 H14H 0.9800 . ?
C144 H14I 0.9800 . ?

loop_
_geom_torsion_atom_site_label_1
_geom_torsion_atom_site_label_2
_geom_torsion_atom_site_label_3
_geom_torsion_atom_site_label_4
_geom_torsion
_geom_torsion_site_symmetry_1
_geom_torsion_site_symmetry_2
_geom_torsion_site_symmetry_3
_geom_torsion_site_symmetry_4
_geom_torsion_publ_flag
O1 P1 O1 Mo1 -63.6(2) 7_564 . . . ?
O1 P1 O1 Mo1 174.49(10) 10_655 . . . ?
O2 P1 O1 Mo1 55.46(14) . . . . ?
O1 P1 O1 Mo2 168.68(8) 7_564 . . . ?
O1 P1 O1 Mo2 46.7(3) 10_655 . . . ?
O2 P1 O1 Mo2 -72.29(16) . . . . ?
O1 P1 O2 Mo3 -66.38(9) . . . . ?
O1 P1 O2 Mo3 53.62(9) 7_564 . . . ?
O1 P1 O2 Mo3 173.62(9) 10_655 . . . ?
O1 P1 O2 Mo3 53.62(9) . . . 10_655 ?
O1 P1 O2 Mo3 173.62(9) 7_564 . . 10_655 ?
O1 P1 O2 Mo3 -66.38(9) 10_655 . . 10_655 ?
O1 P1 O2 Mo3 173.62(9) . . . 7_564 ?
O1 P1 O2 Mo3 -66.38(9) 7_564 . . 7_564 ?
O1 P1 O2 Mo3 53.62(9) 10_655 . . 7_564 ?
O10 Mo1 O4 Mo2 166.75(16) . . . . ?
O6 Mo1 O4 Mo2 -87.62(16) . . . . ?
O5 Mo1 O4 Mo2 33.1(3) . . . . ?
N1A Mo1 O4 Mo2 79.88(18) . . . . ?
O1 Mo1 O4 Mo2 -0.43(13) . . . . ?
O10 Mo1 O5 Mo2 137.5(3) . . . 7_564 ?
O6 Mo1 O5 Mo2 32.1(3) . . . 7_564 ?
O4 Mo1 O5 Mo2 -89.6(4) . . . 7_564 ?
N1A Mo1 O5 Mo2 -136.4(3) . . . 7_564 ?
O1 Mo1 O5 Mo2 -57.3(3) . . . 7_564 ?
O10 Mo1 O6 Mo3 -130.4(2) . . . . ?
O5 Mo1 O6 Mo3 -26.3(2) . . . . ?
O4 Mo1 O6 Mo3 128.57(19) . . . . ?
N1A Mo1 O6 Mo3 40.3(7) . . . . ?
O1 Mo1 O6 Mo3 55.43(19) . . . . ?
O11 Mo3 O7 Mo2 -135.5(3) . . . 7_564 ?
O8 Mo3 O7 Mo2 117.8(3) . . . 7_564 ?
O8 Mo3 O7 Mo2 12.0(5) 10_655 . . 7_564 ?
O6 Mo3 O7 Mo2 -38.6(3) . . . 7_564 ?
O2 Mo3 O7 Mo2 43.8(3) . . . 7_564 ?
O11 Mo3 O8 Mo3 168.97(14) . . . 7_564 ?
O7 Mo3 O8 Mo3 -83.32(15) . . . 7_564 ?
O8 Mo3 O8 Mo3 70.11(15) 10_655 . . 7_564 ?
O6 Mo3 O8 Mo3 18.5(3) . . . 7_564 ?
O2 Mo3 O8 Mo3 -1.74(12) . . . 7_564 ?
C5A N1A C1A C2A -6.2(11) . . . . ?
Mo1 N1A C1A C2A -176.6(6) . . . . ?
N1A C1A C2A C3A 5.1(14) . . . . ?
C1A C2A C3A C4A 0.2(17) . . . . ?
C1A C2A C3A C6A -177.9(11) . . . . ?
C2A C3A C4A C5A -3.8(17) . . . . ?
C6A C3A C4A C5A 174.2(12) . . . . ?
C1A N1A C5A C4A 2.0(12) . . . . ?
Mo1 N1A C5A C4A 172.3(7) . . . . ?
C3A C4A C5A N1A 2.7(15) . . . . ?
C2A C3A C6A N2A -109(7) . . . . ?
C4A C3A C6A N2A 73(8) . . . . ?
C141 N1 C111 C112 48.1(5) . . . . ?
C121 N1 C111 C112 170.0(4) . . . . ?
C131 N1 C111 C112 -68.8(5) . . . . ?
N1 C111 C112 C113 163.1(4) . . . . ?
C111 C112 C113 C114 175.4(5) . . . . ?
C141 N1 C121 C122 -59.9(5) . . . . ?
C111 N1 C121 C122 178.3(4) . . . . ?
C131 N1 C121 C122 57.3(5) . . . . ?
N1 C121 C122 C123 174.7(5) . . . . ?
C121 C122 C123 C124 -179.0(5) . . . . ?
C141 N1 C131 C132 177.1(4) . . . . ?
C111 N1 C131 C132 -62.6(5) . . . . ?
C121 N1 C131 C132 56.5(5) . . . . ?
N1 C131 C132 C133 179.6(4) . . . . ?
C131 C132 C133 C134 178.1(5) . . . . ?
C111 N1 C141 C142 60.2(5) . . . . ?
C121 N1 C141 C142 -59.4(5) . . . . ?
C131 N1 C141 C142 -179.9(4) . . . . ?
N1 C141 C142 C143 179.7(5) . . . . ?
C141 C142 C143 C144 59.9(9) . . . . ?
